data_7118251
loop_
_publ_author_name
'Zhu, Xu'
'Chiba, Shunsuke'

_publ_section_title
;
 Construction of 1-pyrroline skeletons by Lewis acid-mediated conjugate
 addition of vinyl azides.
;
_journal_issue 12
_journal_name_full 'Chemical communications (Cambridge, England)'
_journal_page_first 2473
_journal_page_last 2476
_journal_paper_doi 10.1039/c5cc10299e
_journal_volume 52
_journal_year 2016
_chemical_formula_sum 'C28 H28 Cl N O3'
_chemical_formula_weight 461.96
_space_group_crystal_system triclinic
_space_group_IT_number 2
_space_group_name_Hall '-P 1'
_space_group_name_H-M_alt 'P -1'
_symmetry_space_group_name_Hall '-P 1'
_symmetry_space_group_name_H-M 'P -1'
_atom_sites_solution_hydrogens geom
_audit_update_record
;
2015-12-15 deposited with the CCDC.
2016-01-04 downloaded from the CCDC.
;
_cell_angle_alpha 83.975(3)
_cell_angle_beta 70.468(3)
_cell_angle_gamma 85.668(3)
_cell_formula_units_Z 2
_cell_length_a 9.4690(9)
_cell_length_b 10.0316(11)
_cell_length_c 13.1967(13)
_cell_measurement_reflns_used 4409
_cell_measurement_temperature 103.(2)
_cell_measurement_theta_max 29.0422
_cell_measurement_theta_min 2.2843
_cell_volume 1173.8(2)
_computing_cell_refinement 'SAINT V8.34A (Bruker AXS Inc., 2013)'
_computing_data_collection 'APEX3 (Bruker AXS Inc., 2015)'
_computing_data_reduction 'SAINT V8.34A (Bruker AXS Inc., 2013)'
_computing_molecular_graphics 'XP (Bruker AXS Inc., 2015)'
_computing_publication_material 'APEX3 (Bruker AXS Inc., 2015)'
_computing_structure_refinement 'SHELXL-2014/7 (Sheldrick, 2014)'
_computing_structure_solution 'SHELXT (Bruker AXS Inc., 2015)'
_diffrn_ambient_temperature 103.(2)
_diffrn_detector_area_resol_mean 8.3333
_diffrn_measured_fraction_theta_full 0.991
_diffrn_measured_fraction_theta_max 0.991
_diffrn_measurement_device_type 'CCD area detector'
_diffrn_measurement_method 'phi and omega scans'
_diffrn_radiation_monochromator graphite
_diffrn_radiation_type MoK\a
_diffrn_radiation_wavelength 0.71073
_diffrn_reflns_av_R_equivalents 0.0900
_diffrn_reflns_av_unetI/netI 0.0891
_diffrn_reflns_limit_h_max 13
_diffrn_reflns_limit_h_min -13
_diffrn_reflns_limit_k_max 14
_diffrn_reflns_limit_k_min -14
_diffrn_reflns_limit_l_max 19
_diffrn_reflns_limit_l_min -19
_diffrn_reflns_number 28776
_diffrn_reflns_theta_full 31.03
_diffrn_reflns_theta_max 31.03
_diffrn_reflns_theta_min 1.64
_diffrn_source 'fine-focus sealed tube'
_exptl_absorpt_coefficient_mu 0.193
_exptl_absorpt_correction_T_max 0.95
_exptl_absorpt_correction_T_min 0.78
_exptl_absorpt_correction_type multi-scan
_exptl_absorpt_process_details 'SADABS V2014/5 (Bruker AXS Inc.)'
_exptl_crystal_colour colourless
_exptl_crystal_density_diffrn 1.307
_exptl_crystal_density_method 'not measured'
_exptl_crystal_description block
_exptl_crystal_F_000 488
_exptl_crystal_size_max 0.400
_exptl_crystal_size_mid 0.320
_exptl_crystal_size_min 0.240
_refine_diff_density_max 0.462
_refine_diff_density_min -0.472
_refine_ls_extinction_method none
_refine_ls_goodness_of_fit_ref 1.047
_refine_ls_hydrogen_treatment constr
_refine_ls_matrix_type full
_refine_ls_number_parameters 299
_refine_ls_number_reflns 7442
_refine_ls_number_restraints 0
_refine_ls_restrained_S_all 1.047
_refine_ls_R_factor_all 0.0874
_refine_ls_R_factor_gt 0.0553
_refine_ls_shift/su_max 0.001
_refine_ls_shift/su_mean 0.000
_refine_ls_structure_factor_coef Fsqd
_refine_ls_weighting_details 'w=1/[\s^2^(Fo^2^)+(0.0678P)^2^+0.1773P] where P=(Fo^2^+2Fc^2^)/3'
_refine_ls_weighting_scheme calc
_refine_ls_wR_factor_gt 0.1342
_refine_ls_wR_factor_ref 0.1631
_reflns_number_gt 5182
_reflns_number_total 7442
_reflns_threshold_expression 'I > 2\s(I)'
_cod_data_source_file c5cc10299e2.cif
_cod_data_source_block I
_cod_depositor_comments 'Adding full bibliography for 7118247--7118254.cif.'
_cod_database_code 7118251

loop_
_space_group_symop_operation_xyz
'x, y, z'
'-x, -y, -z'

loop_
_atom_site_type_symbol
_atom_site_label
_atom_site_fract_x
_atom_site_fract_y
_atom_site_fract_z
_atom_site_U_iso_or_equiv
_atom_site_adp_type
_atom_site_calc_flag
_atom_site_refinement_flags_adp
_atom_site_refinement_flags_posn
_atom_site_occupancy
C C1 0.04130(17) 0.53342(16) 0.78120(13) 0.0121(3) Uani d . . 1
C C2 0.10609(17) 0.38688(15) 0.78247(13) 0.0109(3) Uani d . . 1
C C3 0.20511(17) 0.35382(15) 0.66615(12) 0.0109(3) Uani d . . 1
H H3 0.1709 0.4142 0.6128 0.013 Uiso calc U R 1
C C4 0.16569(17) 0.20954(15) 0.66089(13) 0.0120(3) Uani d . . 1
H H4 0.239 0.1481 0.6846 0.014 Uiso calc U R 1
C C5 0.17183(18) 0.17130(17) 0.55026(14) 0.0150(3) Uani d . . 1
H H5A 0.2782 0.167 0.5036 0.018 Uiso calc U R 1
H H5B 0.134 0.0799 0.5595 0.018 Uiso calc U R 1
C C6 0.08408(19) 0.26405(18) 0.49092(14) 0.0176(3) Uani d . . 1
H H6A 0.0922 0.2251 0.4232 0.021 Uiso calc U R 1
H H6B 0.1326 0.3514 0.4707 0.021 Uiso calc U R 1
C C7 -0.08287(19) 0.29011(18) 0.55335(15) 0.0187(4) Uani d . . 1
H H7A -0.1291 0.3453 0.505 0.022 Uiso calc U R 1
H H7B -0.0912 0.3432 0.6144 0.022 Uiso calc U R 1
C C8 -0.1737(2) 0.16262(19) 0.59818(15) 0.0215(4) Uani d . . 1
H H8A -0.2663 0.1734 0.5785 0.026 Uiso calc U R 1
H H8B -0.1138 0.0854 0.562 0.026 Uiso calc U R 1
C C9 -0.21779(19) 0.12911(19) 0.72007(16) 0.0222(4) Uani d . . 1
H H9A -0.2877 0.0548 0.7405 0.027 Uiso calc U R 1
H H9B -0.2734 0.2082 0.756 0.027 Uiso calc U R 1
C C10 -0.08812(19) 0.08871(17) 0.76484(15) 0.0176(3) Uani d . . 1
H H10A -0.1307 0.0594 0.8426 0.021 Uiso calc U R 1
H H10B -0.0298 0.0114 0.7277 0.021 Uiso calc U R 1
C C11 0.01571(17) 0.20028(16) 0.75080(13) 0.0130(3) Uani d . . 1
C C12 0.18670(17) 0.38532(15) 0.86390(13) 0.0117(3) Uani d . . 1
C C13 0.26482(18) 0.28182(17) 0.90198(13) 0.0158(3) Uani d . . 1
H H13 0.2747 0.1949 0.8773 0.019 Uiso calc U R 1
C C14 0.3286(2) 0.30976(18) 0.97802(14) 0.0198(4) Uani d . . 1
C C15 0.31433(19) 0.43548(19) 1.01525(14) 0.0198(4) Uani d . . 1
H H15 0.3588 0.4507 1.0676 0.024 Uiso calc U R 1
C C16 0.23539(18) 0.54022(18) 0.97683(13) 0.0164(3) Uani d . . 1
H H16 0.2252 0.627 1.0018 0.02 Uiso calc U R 1
C C17 0.17236(17) 0.51308(15) 0.90083(13) 0.0118(3) Uani d . . 1
C C18 0.05937(18) 0.74280(16) 0.86223(14) 0.0158(3) Uani d . . 1
H H18A 0.0322 0.7597 0.9391 0.019 Uiso calc U R 1
H H18B -0.0255 0.7762 0.8372 0.019 Uiso calc U R 1
C C19 0.19777(18) 0.81816(15) 0.79693(14) 0.0138(3) Uani d . . 1
C C20 0.25521(18) 0.81348(16) 0.68486(14) 0.0152(3) Uani d . . 1
H H20 0.2041 0.7667 0.6496 0.018 Uiso calc U R 1
C C21 0.38638(19) 0.87680(16) 0.62482(14) 0.0163(3) Uani d . . 1
H H21 0.4249 0.8728 0.5488 0.02 Uiso calc U R 1
C C22 0.46150(18) 0.94620(16) 0.67592(14) 0.0163(3) Uani d . . 1
H H22 0.5515 0.9891 0.635 0.02 Uiso calc U R 1
C C23 0.40435(19) 0.95244(16) 0.78667(15) 0.0166(3) Uani d . . 1
H H23 0.455 1.0004 0.8215 0.02 Uiso calc U R 1
C C24 0.27317(19) 0.88884(16) 0.84721(14) 0.0157(3) Uani d . . 1
H H24 0.2348 0.8936 0.9231 0.019 Uiso calc U R 1
C C25 0.37032(17) 0.37206(16) 0.64306(13) 0.0119(3) Uani d . . 1
C C26 0.55016(18) 0.53548(17) 0.62528(14) 0.0156(3) Uani d . . 1
H H26A 0.5709 0.6249 0.5852 0.019 Uiso calc U R 1
H H26B 0.6208 0.4687 0.5819 0.019 Uiso calc U R 1
C C27 0.5744(2) 0.5360(2) 0.73227(15) 0.0255(4) Uani d . . 1
H H27A 0.5087 0.6059 0.7734 0.038 Uiso calc U R 1
H H27B 0.6793 0.5541 0.7202 0.038 Uiso calc U R 1
H H27C 0.5509 0.4484 0.7729 0.038 Uiso calc U R 1
Cl Cl1 0.42768(7) 0.18062(6) 1.02823(5) 0.03899(16) Uani d . . 1
N N1 0.08486(15) 0.59844(13) 0.85156(11) 0.0122(3) Uani d . . 1
N N2 -0.01571(15) 0.29111(14) 0.81740(11) 0.0135(3) Uani d . . 1
O O1 -0.03137(13) 0.58251(12) 0.72544(10) 0.0182(3) Uani d . . 1
O O2 0.46598(13) 0.28262(12) 0.62878(11) 0.0206(3) Uani d . . 1
O O3 0.39606(12) 0.50263(11) 0.64047(9) 0.0139(2) Uani d . . 1

loop_
_atom_site_aniso_label
_atom_site_aniso_U_11
_atom_site_aniso_U_22
_atom_site_aniso_U_33
_atom_site_aniso_U_12
_atom_site_aniso_U_13
_atom_site_aniso_U_23
C1 0.0105(7) 0.0136(7) 0.0111(7) -0.0021(5) -0.0019(6) -0.0006(6)
C2 0.0106(7) 0.0104(7) 0.0114(7) -0.0017(5) -0.0028(6) -0.0012(5)
C3 0.0122(7) 0.0114(7) 0.0095(7) -0.0002(5) -0.0041(6) -0.0006(5)
C4 0.0125(7) 0.0115(7) 0.0139(8) 0.0002(5) -0.0068(6) -0.0023(6)
C5 0.0138(7) 0.0173(8) 0.0153(8) -0.0004(6) -0.0051(6) -0.0066(6)
C6 0.0180(8) 0.0236(8) 0.0136(8) -0.0023(6) -0.0074(7) -0.0041(7)
C7 0.0179(8) 0.0218(8) 0.0200(9) 0.0008(6) -0.0110(7) -0.0027(7)
C8 0.0167(8) 0.0250(9) 0.0272(10) -0.0030(7) -0.0115(7) -0.0060(7)
C9 0.0148(8) 0.0235(9) 0.0288(10) -0.0057(7) -0.0062(7) -0.0048(7)
C10 0.0186(8) 0.0157(8) 0.0189(9) -0.0064(6) -0.0053(7) -0.0013(6)
C11 0.0132(7) 0.0133(7) 0.0133(8) -0.0031(5) -0.0056(6) 0.0014(6)
C12 0.0107(7) 0.0145(7) 0.0089(7) -0.0027(5) -0.0016(6) -0.0008(6)
C13 0.0175(8) 0.0159(8) 0.0137(8) 0.0000(6) -0.0056(6) 0.0003(6)
C14 0.0200(8) 0.0254(9) 0.0147(8) -0.0002(7) -0.0085(7) 0.0041(7)
C15 0.0183(8) 0.0320(10) 0.0108(8) -0.0063(7) -0.0058(6) -0.0013(7)
C16 0.0158(7) 0.0218(8) 0.0110(8) -0.0063(6) -0.0016(6) -0.0048(6)
C17 0.0102(7) 0.0142(7) 0.0090(7) -0.0028(5) -0.0004(6) -0.0003(6)
C18 0.0129(7) 0.0120(7) 0.0198(9) -0.0015(6) -0.0013(6) -0.0028(6)
C19 0.0132(7) 0.0097(7) 0.0171(8) 0.0000(5) -0.0033(6) -0.0013(6)
C20 0.0175(8) 0.0129(7) 0.0168(8) -0.0018(6) -0.0072(6) -0.0019(6)
C21 0.0175(8) 0.0144(7) 0.0150(8) -0.0005(6) -0.0029(6) -0.0004(6)
C22 0.0133(7) 0.0124(7) 0.0213(9) -0.0022(6) -0.0038(6) 0.0021(6)
C23 0.0173(8) 0.0131(7) 0.0224(9) -0.0027(6) -0.0102(7) -0.0004(6)
C24 0.0196(8) 0.0126(7) 0.0147(8) -0.0004(6) -0.0058(6) -0.0003(6)
C25 0.0125(7) 0.0149(7) 0.0087(7) -0.0027(5) -0.0035(6) -0.0010(6)
C26 0.0113(7) 0.0199(8) 0.0153(8) -0.0059(6) -0.0030(6) -0.0007(6)
C27 0.0178(8) 0.0423(11) 0.0185(9) -0.0105(8) -0.0067(7) -0.0028(8)
Cl1 0.0489(3) 0.0390(3) 0.0388(3) 0.0098(2) -0.0321(3) 0.0043(2)
N1 0.0133(6) 0.0105(6) 0.0130(7) -0.0009(5) -0.0039(5) -0.0028(5)
N2 0.0125(6) 0.0145(6) 0.0131(7) -0.0049(5) -0.0034(5) 0.0005(5)
O1 0.0174(6) 0.0187(6) 0.0207(7) 0.0017(5) -0.0097(5) -0.0012(5)
O2 0.0131(6) 0.0168(6) 0.0309(7) 0.0011(4) -0.0057(5) -0.0039(5)
O3 0.0117(5) 0.0139(5) 0.0168(6) -0.0035(4) -0.0050(4) -0.0011(4)

loop_
_atom_type_symbol
_atom_type_description
_atom_type_scat_dispersion_real
_atom_type_scat_dispersion_imag
_atom_type_scat_source
C C 0.0033 0.0016 'International Tables Vol C Tables 4.2.6.8 and 6.1.1.4'
H H 0.0000 0.0000 'International Tables Vol C Tables 4.2.6.8 and 6.1.1.4'
N N 0.0061 0.0033 'International Tables Vol C Tables 4.2.6.8 and 6.1.1.4'
O O 0.0106 0.0060 'International Tables Vol C Tables 4.2.6.8 and 6.1.1.4'
Cl Cl 0.1484 0.1585 'International Tables Vol C Tables 4.2.6.8 and 6.1.1.4'

loop_
_geom_angle_atom_site_label_1
_geom_angle_atom_site_label_2
_geom_angle_atom_site_label_3
_geom_angle
O1 C1 N1 126.20(15)
O1 C1 C2 125.82(14)
N1 C1 C2 107.95(13)
N2 C2 C12 111.82(13)
N2 C2 C1 110.74(12)
C12 C2 C1 101.89(12)
N2 C2 C3 105.94(12)
C12 C2 C3 116.11(12)
C1 C2 C3 110.39(13)
C25 C3 C4 114.34(13)
C25 C3 C2 113.18(13)
C4 C3 C2 103.21(12)
C11 C4 C5 117.06(13)
C11 C4 C3 101.02(12)
C5 C4 C3 116.40(13)
C6 C5 C4 116.57(13)
C5 C6 C7 115.98(14)
C6 C7 C8 115.01(14)
C9 C8 C7 115.62(15)
C8 C9 C10 116.28(15)
C11 C10 C9 113.22(14)
N2 C11 C10 121.29(15)
N2 C11 C4 116.06(14)
C10 C11 C4 122.60(14)
C13 C12 C17 120.93(15)
C13 C12 C2 129.92(14)
C17 C12 C2 109.15(13)
C12 C13 C14 117.39(15)
C15 C14 C13 122.02(16)
C15 C14 Cl1 119.47(14)
C13 C14 Cl1 118.51(14)
C14 C15 C16 120.66(16)
C17 C16 C15 117.54(16)
C16 C17 C12 121.47(15)
C16 C17 N1 129.07(15)
C12 C17 N1 109.43(14)
N1 C18 C19 111.13(13)
C24 C19 C20 118.98(15)
C24 C19 C18 120.93(15)
C20 C19 C18 120.06(14)
C21 C20 C19 120.49(15)
C20 C21 C22 120.08(16)
C23 C22 C21 119.71(15)
C22 C23 C24 120.42(16)
C23 C24 C19 120.32(16)
O2 C25 O3 124.62(14)
O2 C25 C3 125.12(14)
O3 C25 C3 110.26(13)
O3 C26 C27 110.79(13)
C1 N1 C17 111.56(13)
C1 N1 C18 123.37(14)
C17 N1 C18 124.61(14)
C11 N2 C2 108.91(13)
C25 O3 C26 116.65(12)

loop_
_geom_bond_atom_site_label_1
_geom_bond_atom_site_label_2
_geom_bond_distance
C1 O1 1.212(2)
C1 N1 1.372(2)
C1 C2 1.550(2)
C2 N2 1.4780(19)
C2 C12 1.510(2)
C2 C3 1.563(2)
C3 C25 1.512(2)
C3 C4 1.536(2)
C4 C11 1.518(2)
C4 C5 1.529(2)
C5 C6 1.528(2)
C6 C7 1.536(2)
C7 C8 1.547(2)
C8 C9 1.527(3)
C9 C10 1.543(3)
C10 C11 1.502(2)
C11 N2 1.282(2)
C12 C13 1.379(2)
C12 C17 1.400(2)
C13 C14 1.393(2)
C14 C15 1.382(3)
C14 Cl1 1.7461(18)
C15 C16 1.394(3)
C16 C17 1.385(2)
C17 N1 1.407(2)
C18 N1 1.464(2)
C18 C19 1.513(2)
C19 C24 1.395(2)
C19 C20 1.399(2)
C20 C21 1.389(2)
C21 C22 1.393(2)
C22 C23 1.385(2)
C23 C24 1.392(2)
C25 O2 1.2081(19)
C25 O3 1.3452(19)
C26 O3 1.4632(19)
C26 C27 1.505(3)
